data_7150164
loop_
_publ_author_name
'Spivey, Alan C.'
'Colley, Jacqueline'
'Sprigens, Lindsey'
'Hancock, Susan M.'
'Cameron, D. Stuart'
'Chigboh, Kordi I.'
'Veitch, Gemma'
'Frampton, Christopher S.'
'Adams, Harry'

_publ_section_title
;
 The synthesis of water soluble decalin-based thiols and
 S-nitrosothiols--model systems for studying the reactions of nitric
 oxide with protein thiols.
;
_journal_issue 10
_journal_name_full 'Organic &amp; biomolecular chemistry'
_journal_page_first 1942
_journal_page_last 1952
_journal_paper_doi 10.1039/b503758a
_journal_volume 3
_journal_year 2005
_chemical_formula_sum 'C14 H22 O5 S'
_chemical_formula_weight 302.38
_chemical_name_systematic
;
?
;
_space_group_IT_number 2
_symmetry_cell_setting triclinic
_symmetry_space_group_name_Hall '-P 1'
_symmetry_space_group_name_H-M 'P -1'
_atom_sites_solution_hydrogens geom
_atom_sites_solution_primary direct
_atom_sites_solution_secondary difmap
_audit_creation_method SHELXL-97
_cell_angle_alpha 96.400(8)
_cell_angle_beta 105.284(9)
_cell_angle_gamma 92.286(9)
_cell_formula_units_Z 2
_cell_length_a 6.8076(9)
_cell_length_b 9.3008(12)
_cell_length_c 12.2010(18)
_cell_measurement_reflns_used 4343
_cell_measurement_temperature 123(1)
_cell_measurement_theta_max 26.37
_cell_measurement_theta_min 1.74
_cell_volume 738.62(18)
_computing_cell_refinement 'SMART V5.060/SAINT V6.02a (Bruker AXS, 1999)'
_computing_data_collection 'SMART V5.060 (Bruker AXS, 1999)'
_computing_data_reduction 'SAINT V6.02a (Bruker AXS, 1997)'
_computing_molecular_graphics 'SHELXTL V5.10 (Sheldrick, 1997)'
_computing_publication_material 'SHELXTL V5.10 (Sheldrick, 1997)'
_computing_structure_refinement 'SHELXTL V5.10 (Sheldrick, 1997)'
_computing_structure_solution 'SHELXTL V5.10 (Sheldrick, 1997)'
_diffrn_ambient_temperature 123(1)
_diffrn_detector_area_resol_mean 8.192
_diffrn_measured_fraction_theta_full 0.986
_diffrn_measured_fraction_theta_max 0.986
_diffrn_measurement_device_type 'Bruker AXS 1K CCD area detector'
_diffrn_measurement_method 'narrow frame \w scans'
_diffrn_radiation_monochromator graphite
_diffrn_radiation_source 'fine-focus sealed tube'
_diffrn_radiation_type MoK\a
_diffrn_radiation_wavelength 0.71073
_diffrn_reflns_av_R_equivalents 0.0182
_diffrn_reflns_av_sigmaI/netI 0.0306
_diffrn_reflns_limit_h_max 8
_diffrn_reflns_limit_h_min -8
_diffrn_reflns_limit_k_max 11
_diffrn_reflns_limit_k_min -11
_diffrn_reflns_limit_l_max 15
_diffrn_reflns_limit_l_min -15
_diffrn_reflns_number 6317
_diffrn_reflns_theta_full 26.37
_diffrn_reflns_theta_max 26.37
_diffrn_reflns_theta_min 1.74
_exptl_absorpt_coefficient_mu 0.235
_exptl_absorpt_correction_type none
_exptl_crystal_colour Colourless
_exptl_crystal_density_diffrn 1.360
_exptl_crystal_density_method 'not measured'
_exptl_crystal_description Prism
_exptl_crystal_F_000 324
_exptl_crystal_size_max 0.40
_exptl_crystal_size_mid 0.20
_exptl_crystal_size_min 0.15
_refine_diff_density_max 0.281
_refine_diff_density_min -0.319
_refine_diff_density_rms 0.048
_refine_ls_extinction_method none
_refine_ls_goodness_of_fit_ref 1.008
_refine_ls_hydrogen_treatment mixed
_refine_ls_matrix_type full
_refine_ls_number_parameters 188
_refine_ls_number_reflns 2987
_refine_ls_number_restraints 0
_refine_ls_restrained_S_all 1.008
_refine_ls_R_factor_all 0.0441
_refine_ls_R_factor_gt 0.0368
_refine_ls_shift/su_max 0.000
_refine_ls_shift/su_mean 0.000
_refine_ls_structure_factor_coef Fsqd
_refine_ls_weighting_details 'calc w=1/[\s^2^(Fo^2^)+(0.0700P)^2^+0.0000P] where P=(Fo^2^+2Fc^2^)/3'
_refine_ls_weighting_scheme calc
_refine_ls_wR_factor_gt 0.0994
_refine_ls_wR_factor_ref 0.1012
_reflns_number_gt 2426
_reflns_number_total 2987
_reflns_threshold_expression >2sigma(I)
_cod_data_source_file b503758a.txt
_cod_data_source_block csf94s
_cod_depositor_comments
;
The following automatic conversions were performed:
'_symmetry_cell_setting' value 'Triclinic' changed to 'triclinic'
according to '/home/saulius/struct/CIF-dictionaries/cif_core.dic'
dictionary named 'cif_core.dic' version 2.4.1 from 2010-06-29.

Automatic conversion script
Id: cif_fix_enum 1527 2010-12-29 10:47:43Z saulius 
;
_cod_original_cell_volume 738.62(17)
_cod_original_sg_symbol_H-M P-1
_cod_database_code 7150164

loop_
_symmetry_equiv_pos_as_xyz
'x, y, z'
'-x, -y, -z'

loop_
_atom_site_label
_atom_site_type_symbol
_atom_site_fract_x
_atom_site_fract_y
_atom_site_fract_z
_atom_site_U_iso_or_equiv
_atom_site_adp_type
_atom_site_occupancy
_atom_site_symmetry_multiplicity
_atom_site_calc_flag
_atom_site_refinement_flags
_atom_site_disorder_assembly
_atom_site_disorder_group
S1 S 0.33160(6) 0.83743(4) 0.26431(4) 0.02268(14) Uani 1 1 d . . .
O1 O -0.19803(16) 1.21422(12) 0.24921(9) 0.0200(3) Uani 1 1 d . . .
O2 O 0.38069(19) 1.24089(13) 0.17006(10) 0.0264(3) Uani 1 1 d . . .
H2C H 0.508(4) 1.226(2) 0.2055(19) 0.044(6) Uiso 1 1 d . . .
O3 O 0.36431(16) 1.00833(12) 0.29487(9) 0.0226(3) Uani 1 1 d . . .
O4 O 0.12262(18) 0.79255(13) 0.25165(11) 0.0303(3) Uani 1 1 d . . .
O5 O 0.4864(2) 0.78265(14) 0.35029(11) 0.0347(3) Uani 1 1 d . . .
C1 C 0.1895(2) 1.09970(17) 0.27155(14) 0.0197(3) Uani 1 1 d . . .
H1A H 0.0842 1.0581 0.1999 0.024 Uiso 1 1 calc R . .
C2 C 0.0991(2) 1.11222(17) 0.37333(14) 0.0214(4) Uani 1 1 d . . .
H2A H 0.0340 1.0168 0.3780 0.026 Uiso 1 1 calc R . .
H2B H 0.2100 1.1392 0.4447 0.026 Uiso 1 1 calc R . .
C3 C -0.0573(2) 1.22432(17) 0.36397(13) 0.0187(3) Uani 1 1 d . . .
C4 C -0.1588(3) 1.24122(18) 0.46010(14) 0.0232(4) Uani 1 1 d . . .
H4A H -0.2598 1.1578 0.4496 0.028 Uiso 1 1 calc R . .
H4B H -0.0543 1.2381 0.5334 0.028 Uiso 1 1 calc R . .
C5 C -0.2647(2) 1.37872(18) 0.46808(15) 0.0253(4) Uani 1 1 d . . .
H5A H -0.3381 1.3920 0.5243 0.030 Uiso 1 1 calc R . .
C6 C -0.2636(2) 1.48273(18) 0.40289(15) 0.0257(4) Uani 1 1 d . . .
H6A H -0.3370 1.5651 0.4151 0.031 Uiso 1 1 calc R . .
C7 C -0.1543(2) 1.47976(17) 0.31073(14) 0.0240(4) Uani 1 1 d . . .
H7A H -0.0496 1.5623 0.3306 0.029 Uiso 1 1 calc R . .
H7B H -0.2536 1.4940 0.2379 0.029 Uiso 1 1 calc R . .
C8 C -0.0521(2) 1.34181(17) 0.29203(13) 0.0194(3) Uani 1 1 d . . .
C9 C 0.1106(2) 1.35139(17) 0.22850(14) 0.0225(4) Uani 1 1 d . . .
H9A H 0.1744 1.4517 0.2449 0.027 Uiso 1 1 calc R . .
H9B H 0.0438 1.3325 0.1452 0.027 Uiso 1 1 calc R . .
C10 C 0.2780(2) 1.24732(18) 0.25809(14) 0.0215(3) Uani 1 1 d . . .
H10A H 0.3773 1.2880 0.3323 0.026 Uiso 1 1 calc R . .
C11 C 0.3890(3) 0.80118(18) 0.12760(14) 0.0239(4) Uani 1 1 d . . .
C12 C 0.2502(3) 0.8861(2) 0.04137(15) 0.0321(4) Uani 1 1 d . . .
H12A H 0.2700 0.8595 -0.0348 0.048 Uiso 1 1 calc R . .
H12B H 0.2844 0.9903 0.0647 0.048 Uiso 1 1 calc R . .
H12C H 0.1074 0.8628 0.0391 0.048 Uiso 1 1 calc R . .
C13 C 0.3424(3) 0.63728(19) 0.09066(16) 0.0310(4) Uani 1 1 d . . .
H13A H 0.3782 0.6106 0.0187 0.046 Uiso 1 1 calc R . .
H13B H 0.1966 0.6124 0.0795 0.046 Uiso 1 1 calc R . .
H13C H 0.4226 0.5843 0.1502 0.046 Uiso 1 1 calc R . .
C14 C 0.6145(3) 0.8443(2) 0.14388(17) 0.0337(4) Uani 1 1 d . . .
H14A H 0.6478 0.8246 0.0705 0.051 Uiso 1 1 calc R . .
H14B H 0.6982 0.7881 0.1997 0.051 Uiso 1 1 calc R . .
H14C H 0.6424 0.9480 0.1719 0.051 Uiso 1 1 calc R . .

loop_
_atom_site_aniso_label
_atom_site_aniso_U_11
_atom_site_aniso_U_22
_atom_site_aniso_U_33
_atom_site_aniso_U_23
_atom_site_aniso_U_13
_atom_site_aniso_U_12
S1 0.0264(2) 0.0212(2) 0.0251(2) 0.00855(16) 0.01194(17) 0.00728(16)
O1 0.0174(5) 0.0205(6) 0.0214(6) 0.0021(5) 0.0047(5) -0.0011(4)
O2 0.0206(6) 0.0335(7) 0.0296(7) 0.0098(5) 0.0119(5) 0.0034(5)
O3 0.0200(6) 0.0220(6) 0.0268(6) 0.0040(5) 0.0067(5) 0.0062(5)
O4 0.0326(7) 0.0257(6) 0.0387(7) 0.0071(5) 0.0191(6) 0.0024(5)
O5 0.0429(8) 0.0347(7) 0.0308(7) 0.0144(6) 0.0111(6) 0.0176(6)
C1 0.0155(7) 0.0200(8) 0.0244(8) 0.0046(6) 0.0053(6) 0.0058(6)
C2 0.0238(8) 0.0199(8) 0.0228(8) 0.0071(7) 0.0080(7) 0.0029(6)
C3 0.0171(7) 0.0201(8) 0.0184(8) 0.0022(6) 0.0039(6) -0.0001(6)
C4 0.0252(8) 0.0244(9) 0.0222(8) 0.0039(7) 0.0095(7) 0.0023(7)
C5 0.0203(8) 0.0293(9) 0.0267(9) -0.0003(7) 0.0083(7) 0.0033(7)
C6 0.0188(8) 0.0230(8) 0.0342(10) -0.0010(7) 0.0066(7) 0.0058(6)
C7 0.0233(8) 0.0205(8) 0.0284(9) 0.0057(7) 0.0061(7) 0.0031(7)
C8 0.0165(8) 0.0194(8) 0.0206(8) 0.0016(6) 0.0030(6) -0.0018(6)
C9 0.0210(8) 0.0211(8) 0.0271(9) 0.0075(7) 0.0079(7) 0.0008(6)
C10 0.0182(8) 0.0258(9) 0.0218(8) 0.0054(7) 0.0068(6) 0.0006(6)
C11 0.0298(9) 0.0220(8) 0.0244(9) 0.0055(7) 0.0140(7) 0.0038(7)
C12 0.0471(11) 0.0290(10) 0.0221(9) 0.0066(7) 0.0106(8) 0.0071(8)
C13 0.0373(10) 0.0232(9) 0.0355(10) 0.0035(8) 0.0151(8) 0.0044(7)
C14 0.0338(10) 0.0316(10) 0.0417(11) 0.0055(8) 0.0205(9) 0.0005(8)

loop_
_atom_type_symbol
_atom_type_description
_atom_type_scat_dispersion_real
_atom_type_scat_dispersion_imag
_atom_type_scat_source
C C 0.0033 0.0016 'International Tables Vol C Tables 4.2.6.8 and 6.1.1.4'
H H 0.0000 0.0000 'International Tables Vol C Tables 4.2.6.8 and 6.1.1.4'
O O 0.0106 0.0060 'International Tables Vol C Tables 4.2.6.8 and 6.1.1.4'
S S 0.1246 0.1234 'International Tables Vol C Tables 4.2.6.8 and 6.1.1.4'

loop_
_geom_angle_atom_site_label_1
_geom_angle_atom_site_label_2
_geom_angle_atom_site_label_3
_geom_angle
_geom_angle_site_symmetry_1
_geom_angle_site_symmetry_3
_geom_angle_publ_flag
O4 S1 O5 118.73(8) . . ?
O4 S1 O3 109.34(7) . . ?
O5 S1 O3 104.71(7) . . ?
O4 S1 C11 109.47(8) . . ?
O5 S1 C11 109.00(8) . . ?
O3 S1 C11 104.61(7) . . ?
C3 O1 C8 60.61(10) . . ?
C10 O2 H2C 104.2(14) . . ?
C1 O3 S1 120.79(10) . . ?
O3 C1 C2 109.10(12) . . ?
O3 C1 C10 105.36(12) . . ?
C2 C1 C10 110.14(13) . . ?
O3 C1 H1A 110.7 . . ?
C2 C1 H1A 110.7 . . ?
C10 C1 H1A 110.7 . . ?
C3 C2 C1 111.78(13) . . ?
C3 C2 H2A 109.3 . . ?
C1 C2 H2A 109.3 . . ?
C3 C2 H2B 109.3 . . ?
C1 C2 H2B 109.3 . . ?
H2A C2 H2B 107.9 . . ?
O1 C3 C8 59.91(9) . . ?
O1 C3 C4 114.46(12) . . ?
C8 C3 C4 121.03(13) . . ?
O1 C3 C2 112.80(12) . . ?
C8 C3 C2 119.94(13) . . ?
C4 C3 C2 115.34(13) . . ?
C5 C4 C3 114.15(14) . . ?
C5 C4 H4A 108.7 . . ?
C3 C4 H4A 108.7 . . ?
C5 C4 H4B 108.7 . . ?
C3 C4 H4B 108.7 . . ?
H4A C4 H4B 107.6 . . ?
C6 C5 C4 124.95(15) . . ?
C6 C5 H5A 117.5 . . ?
C4 C5 H5A 117.5 . . ?
C5 C6 C7 124.45(15) . . ?
C5 C6 H6A 117.8 . . ?
C7 C6 H6A 117.8 . . ?
C6 C7 C8 114.49(14) . . ?
C6 C7 H7A 108.6 . . ?
C8 C7 H7A 108.6 . . ?
C6 C7 H7B 108.6 . . ?
C8 C7 H7B 108.6 . . ?
H7A C7 H7B 107.6 . . ?
O1 C8 C3 59.48(9) . . ?
O1 C8 C7 112.94(13) . . ?
C3 C8 C7 120.72(14) . . ?
O1 C8 C9 113.62(13) . . ?
C3 C8 C9 120.39(13) . . ?
C7 C8 C9 115.62(13) . . ?
C8 C9 C10 115.03(13) . . ?
C8 C9 H9A 108.5 . . ?
C10 C9 H9A 108.5 . . ?
C8 C9 H9B 108.5 . . ?
C10 C9 H9B 108.5 . . ?
H9A C9 H9B 107.5 . . ?
O2 C10 C1 112.89(13) . . ?
O2 C10 C9 107.15(12) . . ?
C1 C10 C9 110.79(12) . . ?
O2 C10 H10A 108.6 . . ?
C1 C10 H10A 108.6 . . ?
C9 C10 H10A 108.6 . . ?
C14 C11 C12 111.88(14) . . ?
C14 C11 C13 110.91(14) . . ?
C12 C11 C13 110.33(15) . . ?
C14 C11 S1 108.66(12) . . ?
C12 C11 S1 108.83(11) . . ?
C13 C11 S1 106.03(11) . . ?
C11 C12 H12A 109.5 . . ?
C11 C12 H12B 109.5 . . ?
H12A C12 H12B 109.5 . . ?
C11 C12 H12C 109.5 . . ?
H12A C12 H12C 109.5 . . ?
H12B C12 H12C 109.5 . . ?
C11 C13 H13A 109.5 . . ?
C11 C13 H13B 109.5 . . ?
H13A C13 H13B 109.5 . . ?
C11 C13 H13C 109.5 . . ?
H13A C13 H13C 109.5 . . ?
H13B C13 H13C 109.5 . . ?
C11 C14 H14A 109.5 . . ?
C11 C14 H14B 109.5 . . ?
H14A C14 H14B 109.5 . . ?
C11 C14 H14C 109.5 . . ?
H14A C14 H14C 109.5 . . ?
H14B C14 H14C 109.5 . . ?

loop_
_geom_bond_atom_site_label_1
_geom_bond_atom_site_label_2
_geom_bond_distance
_geom_bond_site_symmetry_2
_geom_bond_publ_flag
S1 O4 1.4299(13) . ?
S1 O5 1.4318(13) . ?
S1 O3 1.5846(12) . ?
S1 C11 1.8103(17) . ?
O1 C3 1.4639(18) . ?
O1 C8 1.4705(18) . ?
O2 C10 1.4250(18) . ?
O2 H2C 0.89(2) . ?
O3 C1 1.4749(18) . ?
C1 C2 1.520(2) . ?
C1 C10 1.520(2) . ?
C1 H1A 1.0000 . ?
C2 C3 1.512(2) . ?
C2 H2A 0.9900 . ?
C2 H2B 0.9900 . ?
C3 C8 1.481(2) . ?
C3 C4 1.508(2) . ?
C4 C5 1.499(2) . ?
C4 H4A 0.9900 . ?
C4 H4B 0.9900 . ?
C5 C6 1.320(2) . ?
C5 H5A 0.9500 . ?
C6 C7 1.502(2) . ?
C6 H6A 0.9500 . ?
C7 C8 1.507(2) . ?
C7 H7A 0.9900 . ?
C7 H7B 0.9900 . ?
C8 C9 1.515(2) . ?
C9 C10 1.522(2) . ?
C9 H9A 0.9900 . ?
C9 H9B 0.9900 . ?
C10 H10A 1.0000 . ?
C11 C14 1.527(2) . ?
C11 C12 1.531(2) . ?
C11 C13 1.536(2) . ?
C12 H12A 0.9800 . ?
C12 H12B 0.9800 . ?
C12 H12C 0.9800 . ?
C13 H13A 0.9800 . ?
C13 H13B 0.9800 . ?
C13 H13C 0.9800 . ?
C14 H14A 0.9800 . ?
C14 H14B 0.9800 . ?
C14 H14C 0.9800 . ?

loop_
_geom_hbond_atom_site_label_D
_geom_hbond_atom_site_label_H
_geom_hbond_atom_site_label_A
_geom_hbond_distance_DH
_geom_hbond_distance_HA
_geom_hbond_distance_DA
_geom_hbond_angle_DHA
_geom_hbond_site_symmetry_A
O2 H2C O1 0.89(2) 1.94(2) 2.8052(17) 165(2) 1_655

loop_
_geom_torsion_atom_site_label_1
_geom_torsion_atom_site_label_2
_geom_torsion_atom_site_label_3
_geom_torsion_atom_site_label_4
_geom_torsion
_geom_torsion_site_symmetry_1
_geom_torsion_site_symmetry_2
_geom_torsion_site_symmetry_3
_geom_torsion_site_symmetry_4
_geom_torsion_publ_flag
O4 S1 O3 C1 -19.19(13) . . . . ?
O5 S1 O3 C1 -147.42(11) . . . . ?
C11 S1 O3 C1 97.98(12) . . . . ?
S1 O3 C1 C2 87.31(14) . . . . ?
S1 O3 C1 C10 -154.47(10) . . . . ?
O3 C1 C2 C3 170.37(12) . . . . ?
C10 C1 C2 C3 55.19(17) . . . . ?
C8 O1 C3 C4 113.01(15) . . . . ?
C8 O1 C3 C2 -112.47(14) . . . . ?
C1 C2 C3 O1 44.43(17) . . . . ?
C1 C2 C3 C8 -22.9(2) . . . . ?
C1 C2 C3 C4 178.53(13) . . . . ?
O1 C3 C4 C5 -63.58(18) . . . . ?
C8 C3 C4 C5 4.8(2) . . . . ?
C2 C3 C4 C5 163.07(14) . . . . ?
C3 C4 C5 C6 -3.7(2) . . . . ?
C4 C5 C6 C7 -0.5(3) . . . . ?
C5 C6 C7 C8 3.4(2) . . . . ?
C3 O1 C8 C7 -113.23(15) . . . . ?
C3 O1 C8 C9 112.53(15) . . . . ?
C4 C3 C8 O1 -102.11(15) . . . . ?
C2 C3 C8 O1 100.55(15) . . . . ?
O1 C3 C8 C7 100.13(15) . . . . ?
C4 C3 C8 C7 -2.0(2) . . . . ?
C2 C3 C8 C7 -159.32(14) . . . . ?
O1 C3 C8 C9 -101.15(16) . . . . ?
C4 C3 C8 C9 156.74(15) . . . . ?
C2 C3 C8 C9 -0.6(2) . . . . ?
C6 C7 C8 O1 64.94(17) . . . . ?
C6 C7 C8 C3 -2.1(2) . . . . ?
C6 C7 C8 C9 -161.78(14) . . . . ?
O1 C8 C9 C10 -75.49(17) . . . . ?
C3 C8 C9 C10 -8.2(2) . . . . ?
C7 C8 C9 C10 151.55(14) . . . . ?
O3 C1 C10 O2 57.44(16) . . . . ?
C2 C1 C10 O2 174.97(13) . . . . ?
O3 C1 C10 C9 177.62(12) . . . . ?
C2 C1 C10 C9 -64.85(17) . . . . ?
C8 C9 C10 O2 163.70(13) . . . . ?
C8 C9 C10 C1 40.2(2) . . . . ?
O4 S1 C11 C14 -177.82(11) . . . . ?
O5 S1 C11 C14 -46.45(14) . . . . ?
O3 S1 C11 C14 65.10(13) . . . . ?
O4 S1 C11 C12 60.12(13) . . . . ?
O5 S1 C11 C12 -168.51(12) . . . . ?
O3 S1 C11 C12 -56.96(13) . . . . ?
O4 S1 C11 C13 -58.55(13) . . . . ?
O5 S1 C11 C13 72.82(13) . . . . ?
O3 S1 C11 C13 -175.63(11) . . . . ?
